data_7037715
loop_
_publ_author_name
'Chimamkpam, Theresa O.'
'Cl\'erac, Rodolphe'
'Mitcov, Dmitri'
'Twamley, Brendan'
'Venkatesan, Munuswamy'
'Schmitt, Wolfgang'

_publ_section_title
;
 Structural variation in cation-assisted assembly of high-nuclearity Mn
 arsonate and phosphonate wheels.
;
_journal_issue 4
_journal_name_full 'Dalton transactions (Cambridge, England : 2003)'
_journal_page_first 1349
_journal_page_last 1353
_journal_paper_doi 10.1039/c5dt04820f
_journal_volume 45
_journal_year 2016
_chemical_formula_moiety 'C88 H62 As10 K Mn8 N4 O52, Cl'
_chemical_formula_sum 'C88 H62 As10 Cl K Mn8 N4 O52'
_chemical_formula_weight 3270.68
_space_group_crystal_system monoclinic
_space_group_IT_number 15
_space_group_name_Hall '-C 2yc'
_space_group_name_H-M_alt 'C 1 2/c 1'
_symmetry_space_group_name_Hall '-C 2yc'
_symmetry_space_group_name_H-M 'C 1 2/c 1'
_atom_sites_solution_hydrogens geom
_audit_creation_method SHELXL-2014/7
_audit_update_record
;
2015-09-29 deposited with the CCDC.
2015-12-21 downloaded from the CCDC.
;
_cell_angle_alpha 90
_cell_angle_beta 96.4956(18)
_cell_angle_gamma 90
_cell_formula_units_Z 4
_cell_length_a 26.9149(9)
_cell_length_b 31.0829(11)
_cell_length_c 21.2174(7)
_cell_measurement_reflns_used 9154
_cell_measurement_temperature 100(2)
_cell_measurement_theta_max 59.23
_cell_measurement_theta_min 2.18
_cell_volume 17636.4(10)
_computing_cell_refinement 'SAINT+ Ver. 8.34A (Bruker-AXS, 2013)'
_computing_data_collection 'APEX2 Ver. 2014.11-0 (Bruker-AXS, 2014)'
_computing_data_reduction 'SAINT+ Ver. 8.34A (Bruker-AXS, 2013)'
_computing_molecular_graphics 'SHELXTL (Bruker-AXS, 2008-2014)'
_computing_publication_material 'SHELXTL (Bruker-AXS, 2008-2014)'
_computing_structure_refinement 'SHELXL-2014/7 (Sheldrick, 2014)'
_computing_structure_solution 'SHELXT-2014/4 (Sheldrick, 2014)'
_diffrn_ambient_temperature 100(2)
_diffrn_detector_area_resol_mean 8.258
_diffrn_measured_fraction_theta_full 0.996
_diffrn_measured_fraction_theta_max 0.996
_diffrn_measurement_device_type 'Bruker SMART APEX2 area detector'
_diffrn_measurement_method '\w and \f scans'
_diffrn_radiation_type CuK\a
_diffrn_radiation_wavelength 1.54178
_diffrn_reflns_av_R_equivalents 0.0800
_diffrn_reflns_av_unetI/netI 0.0450
_diffrn_reflns_laue_measured_fraction_full 0.996
_diffrn_reflns_laue_measured_fraction_max 0.996
_diffrn_reflns_limit_h_max 29
_diffrn_reflns_limit_h_min -30
_diffrn_reflns_limit_k_max 34
_diffrn_reflns_limit_k_min -34
_diffrn_reflns_limit_l_max 23
_diffrn_reflns_limit_l_min -23
_diffrn_reflns_number 93912
_diffrn_reflns_point_group_measured_fraction_full 0.996
_diffrn_reflns_point_group_measured_fraction_max 0.996
_diffrn_reflns_theta_full 60.174
_diffrn_reflns_theta_max 60.174
_diffrn_reflns_theta_min 2.179
_diffrn_source 'microfocus source'
_exptl_absorpt_coefficient_mu 7.480
_exptl_absorpt_correction_T_max 0.7518
_exptl_absorpt_correction_T_min 0.5198
_exptl_absorpt_correction_type multi-scan
_exptl_absorpt_process_details 'SADABS-2014/5 (Bruker, 2014)'
_exptl_crystal_colour brown
_exptl_crystal_density_diffrn 1.232
_exptl_crystal_description fragment
_exptl_crystal_F_000 6400
_exptl_crystal_size_max 0.160
_exptl_crystal_size_mid 0.070
_exptl_crystal_size_min 0.070
_refine_diff_density_max 1.174
_refine_diff_density_min -0.484
_refine_diff_density_rms 0.093
_refine_ls_extinction_method none
_refine_ls_goodness_of_fit_ref 1.021
_refine_ls_hydrogen_treatment constr
_refine_ls_matrix_type full
_refine_ls_number_parameters 684
_refine_ls_number_reflns 13121
_refine_ls_number_restraints 340
_refine_ls_restrained_S_all 1.014
_refine_ls_R_factor_all 0.0836
_refine_ls_R_factor_gt 0.0538
_refine_ls_shift/su_max 0.001
_refine_ls_shift/su_mean 0.000
_refine_ls_structure_factor_coef Fsqd
_refine_ls_weighting_details 'w=1/[\s^2^(Fo^2^)+(0.1017P)^2^+50.2795P] where P=(Fo^2^+2Fc^2^)/3'
_refine_ls_weighting_scheme calc
_refine_ls_wR_factor_gt 0.1512
_refine_ls_wR_factor_ref 0.1757
_reflns_Friedel_coverage 0.000
_reflns_number_gt 8960
_reflns_number_total 13121
_reflns_threshold_expression 'I > 2\s(I)'
_cod_data_source_file c5dt04820f2.cif
_cod_data_source_block tcd208_sq
_cod_depositor_comments 'Adding full bibliography for 7037715--7037716.cif.'
_cod_database_code 7037715
_shelx_shelxl_version_number 2014/7
_shelx_space_group_comment
; 
The symmetry employed for this shelxl refinement is uniquely defined 
by the following loop, which should always be used as a source of 
symmetry information in preference to the above space-group names. 
They are only intended as comments. 
;
_shelx_estimated_absorpt_t_min 0.381
_shelx_estimated_absorpt_t_max 0.623

loop_
_space_group_symop_operation_xyz
'x, y, z'
'-x, y, -z+1/2'
'x+1/2, y+1/2, z'
'-x+1/2, y+1/2, -z+1/2'
'-x, -y, -z'
'x, -y, z-1/2'
'-x+1/2, -y+1/2, -z'
'x+1/2, -y+1/2, z-1/2'

loop_
_atom_site_label
_atom_site_type_symbol
_atom_site_fract_x
_atom_site_fract_y
_atom_site_fract_z
_atom_site_U_iso_or_equiv
_atom_site_adp_type
_atom_site_occupancy
_atom_site_site_symmetry_order
_atom_site_calc_flag
_atom_site_refinement_flags_posn
_atom_site_refinement_flags_adp
_atom_site_refinement_flags_occupancy
Mn1 Mn 0.51542(4) 0.38906(4) 0.94108(5) 0.0531(3) Uani 1 1 d . . .
As1 As 0.45841(3) 0.34430(3) 1.04456(3) 0.0654(2) Uani 1 1 d . . .
As2 As 0.45284(3) 0.29364(3) 0.57006(3) 0.0546(2) Uani 1 1 d . . .
As3 As 0.40577(3) 0.39032(2) 0.66491(3) 0.0503(2) Uani 1 1 d . . .
As4 As 0.25751(3) 0.36217(3) 0.67271(4) 0.0662(2) Uani 1 1 d . . .
As5 As 0.30936(3) 0.29213(3) 0.88599(4) 0.0659(2) Uani 1 1 d . . .
C1 C 0.39676(19) 0.3582(2) 1.0734(3) 0.083(2) Uani 1 1 d G U .
C2 C 0.3794(3) 0.3326(2) 1.1199(3) 0.139(4) Uani 1 1 d G U .
H2A H 0.3983 0.3087 1.1371 0.167 Uiso 1 1 calc R U .
C3 C 0.3336(3) 0.3427(3) 1.1408(4) 0.157(5) Uani 1 1 d G U .
H3A H 0.3210 0.3256 1.1726 0.188 Uiso 1 1 calc R U .
C4 C 0.3062(2) 0.3777(3) 1.1155(4) 0.129(4) Uani 1 1 d G U .
H4A H 0.2747 0.3840 1.1294 0.155 Uiso 1 1 calc R U .
C5 C 0.3243(3) 0.4035(2) 1.0699(4) 0.134(4) Uani 1 1 d G U .
H5A H 0.3058 0.4279 1.0537 0.161 Uiso 1 1 calc R U .
C6 C 0.3698(3) 0.3936(2) 1.0482(3) 0.107(3) Uani 1 1 d G U .
H6A H 0.3823 0.4108 1.0165 0.128 Uiso 1 1 calc R U .
C7 C 0.4336(2) 0.4436(2) 0.8814(3) 0.0557(16) Uani 1 1 d . U .
C8 C 0.4129(2) 0.3992(2) 0.8711(3) 0.0543(16) Uani 1 1 d . U .
C9 C 0.4100(3) 0.4813(2) 0.8603(3) 0.0630(17) Uani 1 1 d . U .
H9A H 0.3774 0.4807 0.8378 0.076 Uiso 1 1 calc R U .
C10 C 0.4353(3) 0.5202(3) 0.8728(3) 0.0698(19) Uani 1 1 d . U .
H10A H 0.4196 0.5464 0.8588 0.084 Uiso 1 1 calc R U .
C11 C 0.4835(3) 0.5209(2) 0.9058(3) 0.0659(18) Uani 1 1 d . U .
H11A H 0.5010 0.5472 0.9146 0.079 Uiso 1 1 calc R U .
C12 C 0.5044(3) 0.4819(2) 0.9248(3) 0.0580(16) Uani 1 1 d . U .
C13 C 0.5570(3) 0.4761(3) 0.9584(3) 0.0598(17) Uani 1 1 d . U .
C14 C 0.44067(19) 0.24553(15) 0.5150(2) 0.0699(19) Uani 1 1 d G U .
C15 C 0.4301(2) 0.25129(16) 0.4499(2) 0.076(2) Uani 1 1 d G U .
H15A H 0.4321 0.2790 0.4315 0.091 Uiso 1 1 calc R U .
C16 C 0.4166(2) 0.2156(2) 0.4123(2) 0.100(3) Uani 1 1 d G U .
H16A H 0.4092 0.2188 0.3677 0.120 Uiso 1 1 calc R U .
C17 C 0.4138(2) 0.17526(18) 0.4396(3) 0.111(3) Uani 1 1 d G U .
H17A H 0.4038 0.1512 0.4136 0.133 Uiso 1 1 calc R U .
C18 C 0.4253(3) 0.16970(15) 0.5045(3) 0.115(3) Uani 1 1 d G U .
H18A H 0.4243 0.1418 0.5227 0.138 Uiso 1 1 calc R U .
C19 C 0.4385(2) 0.20513(19) 0.5428(2) 0.089(2) Uani 1 1 d G U .
H19A H 0.4459 0.2018 0.5874 0.107 Uiso 1 1 calc R U .
C20 C 0.39572(17) 0.44970(11) 0.6818(2) 0.0605(17) Uani 1 1 d G U .
C21 C 0.43810(14) 0.47460(15) 0.6985(2) 0.0614(17) Uani 1 1 d G U .
H21A H 0.4704 0.4619 0.7031 0.074 Uiso 1 1 calc R U .
C22 C 0.43215(18) 0.51851(14) 0.7081(2) 0.0704(19) Uani 1 1 d G U .
H22A H 0.4606 0.5361 0.7195 0.085 Uiso 1 1 calc R U .
C23 C 0.3848(2) 0.53670(12) 0.7012(3) 0.094(2) Uani 1 1 d G U .
H23A H 0.3811 0.5666 0.7088 0.113 Uiso 1 1 calc R U .
C24 C 0.34281(16) 0.51174(17) 0.6833(3) 0.103(3) Uani 1 1 d G U .
H24A H 0.3106 0.5246 0.6775 0.124 Uiso 1 1 calc R U .
C25 C 0.34811(14) 0.46775(16) 0.6740(3) 0.085(2) Uani 1 1 d G U .
H25A H 0.3196 0.4503 0.6626 0.102 Uiso 1 1 calc R U .
C26 C 0.3102(2) 0.2407(3) 0.5258(3) 0.0688(18) Uani 1 1 d . U .
C27 C 0.3170(3) 0.2763(3) 0.4799(4) 0.0709(19) Uani 1 1 d . U .
C28 C 0.3002(3) 0.1982(3) 0.5119(4) 0.084(2) Uani 1 1 d . U .
H28A H 0.2958 0.1887 0.4691 0.101 Uiso 1 1 calc R U .
C29 C 0.2965(3) 0.1695(3) 0.5603(5) 0.092(3) Uani 1 1 d . U .
H29A H 0.2896 0.1401 0.5510 0.111 Uiso 1 1 calc R U .
C30 C 0.3029(3) 0.1833(3) 0.6227(5) 0.088(2) Uani 1 1 d . U .
H30A H 0.3002 0.1638 0.6567 0.106 Uiso 1 1 calc R U .
C31 C 0.3134(3) 0.2269(3) 0.6343(4) 0.071(2) Uani 1 1 d . U .
C32 C 0.3215(3) 0.2473(3) 0.6997(3) 0.0636(18) Uani 1 1 d . U .
C33 C 0.2091(2) 0.3337(2) 0.7163(3) 0.086(2) Uani 1 1 d G U .
C34 C 0.1860(3) 0.3566(2) 0.7613(4) 0.158(5) Uani 1 1 d G U .
H34A H 0.1930 0.3863 0.7684 0.189 Uiso 1 1 calc R U .
C35 C 0.1525(3) 0.3351(3) 0.7956(4) 0.180(6) Uani 1 1 d G U .
H35A H 0.1364 0.3502 0.8265 0.216 Uiso 1 1 calc R U .
C36 C 0.1426(2) 0.2918(3) 0.7849(3) 0.138(4) Uani 1 1 d G U .
H36A H 0.1202 0.2773 0.8091 0.166 Uiso 1 1 calc R U .
C37 C 0.1650(3) 0.2694(2) 0.7390(3) 0.115(3) Uani 1 1 d G U .
H37A H 0.1573 0.2399 0.7312 0.138 Uiso 1 1 calc R U .
C38 C 0.1989(2) 0.2903(2) 0.7047(3) 0.096(3) Uani 1 1 d G U .
H38A H 0.2150 0.2752 0.6738 0.116 Uiso 1 1 calc R U .
C39 C 0.25340(18) 0.3001(2) 0.9309(3) 0.087(2) Uani 1 1 d G U .
C40 C 0.2483(3) 0.3391(2) 0.9615(4) 0.154(5) Uani 1 1 d G U .
H40A H 0.2728 0.3610 0.9607 0.185 Uiso 1 1 calc R U .
C41 C 0.2064(3) 0.3454(3) 0.9933(4) 0.193(6) Uani 1 1 d G U .
H41A H 0.2022 0.3719 1.0145 0.232 Uiso 1 1 calc R U .
C42 C 0.1708(2) 0.3133(3) 0.9942(4) 0.159(5) Uani 1 1 d G U .
H42A H 0.1427 0.3177 1.0168 0.190 Uiso 1 1 calc R U .
C43 C 0.1757(2) 0.2747(3) 0.9625(4) 0.145(4) Uani 1 1 d G U .
H43A H 0.1507 0.2532 0.9623 0.174 Uiso 1 1 calc R U .
C44 C 0.2176(2) 0.2678(2) 0.9310(3) 0.125(3) Uani 1 1 d G U .
H44A H 0.2217 0.2414 0.9097 0.150 Uiso 1 1 calc R U .
K1 K 0.5000 0.32176(7) 0.7500 0.0608(5) Uani 1 2 d S T P
Mn2 Mn 0.34016(4) 0.31520(4) 0.60473(5) 0.0573(3) Uani 1 1 d . . .
Mn3 Mn 0.35350(4) 0.33986(4) 0.77462(4) 0.0505(3) Uani 1 1 d . . .
Mn4 Mn 0.42725(4) 0.29806(4) 0.90736(5) 0.0523(3) Uani 1 1 d . . .
N1 N 0.47984(19) 0.44474(18) 0.9143(2) 0.0535(13) Uani 1 1 d . . .
N2 N 0.3168(2) 0.2541(2) 0.5874(3) 0.0659(16) Uani 1 1 d . . .
O1 O 0.4963(2) 0.3244(2) 1.1083(2) 0.0895(17) Uani 1 1 d . . .
O2 O 0.45503(17) 0.30337(16) 0.99395(19) 0.0607(12) Uani 1 1 d . . .
O3 O 0.48241(18) 0.38936(16) 1.0184(2) 0.0651(13) Uani 1 1 d . . .
O4 O 0.43999(15) 0.36890(15) 0.89538(19) 0.0513(10) Uani 1 1 d . . .
O5 O 0.37149(16) 0.39556(15) 0.8389(2) 0.0565(11) Uani 1 1 d . . .
O6 O 0.57003(16) 0.43776(17) 0.9710(2) 0.0599(12) Uani 1 1 d . . .
O7 O 0.58240(19) 0.50913(17) 0.9719(2) 0.0749(14) Uani 1 1 d . . .
O8 O 0.44855(15) 0.33933(15) 0.52839(19) 0.0573(11) Uani 1 1 d . . .
O9 O 0.50685(15) 0.29047(15) 0.61867(19) 0.0550(11) Uani 1 1 d . . .
O10 O 0.40786(15) 0.29297(15) 0.61935(19) 0.0579(12) Uani 1 1 d . . .
O11 O 0.46352(15) 0.38453(14) 0.64240(19) 0.0538(11) Uani 1 1 d . . .
O12 O 0.36071(15) 0.37338(14) 0.60802(18) 0.0545(11) Uani 1 1 d . . .
O13 O 0.40747(15) 0.35877(14) 0.72971(18) 0.0507(10) Uani 1 1 d . . .
O14 O 0.33241(18) 0.31177(18) 0.5030(2) 0.0689(13) Uani 1 1 d . . .
O15 O 0.3064(2) 0.2668(2) 0.4220(2) 0.0917(18) Uani 1 1 d . . .
O16 O 0.33349(16) 0.28621(16) 0.70084(19) 0.0566(11) Uani 1 1 d . . .
O17 O 0.3147(2) 0.22377(18) 0.7455(3) 0.0821(16) Uani 1 1 d . . .
O18 O 0.27214(16) 0.33270(16) 0.6109(2) 0.0656(13) Uani 1 1 d . . .
O19 O 0.30762(15) 0.37611(15) 0.7224(2) 0.0575(11) Uani 1 1 d . . .
O20 O 0.2349(2) 0.4108(2) 0.6445(3) 0.0957(18) Uani 1 1 d . . .
O21 O 0.30095(16) 0.32319(16) 0.8215(2) 0.0635(12) Uani 1 1 d . . .
O22 O 0.36188(16) 0.30442(16) 0.9332(2) 0.0627(12) Uani 1 1 d . . .
O23 O 0.3113(2) 0.23949(18) 0.8636(3) 0.0818(16) Uani 1 1 d . . .
O24 O 0.39830(15) 0.29810(14) 0.81959(19) 0.0530(11) Uani 1 1 d . . .
O25 O 0.4204(2) 0.22565(18) 0.9113(3) 0.0896(17) Uani 1 1 d . . .
Cl1 Cl 0.35305(18) 0.39142(15) 0.4674(2) 0.0984(15) Uani 0.5 1 d . . P
O2S O 0.43791(18) 0.24966(18) 0.7346(2) 0.0765(14) Uani 1 1 d . . .

loop_
_atom_site_aniso_label
_atom_site_aniso_U_11
_atom_site_aniso_U_22
_atom_site_aniso_U_33
_atom_site_aniso_U_23
_atom_site_aniso_U_13
_atom_site_aniso_U_12
Mn1 0.0487(6) 0.0763(7) 0.0338(5) -0.0064(5) 0.0032(4) -0.0023(5)
As1 0.0628(5) 0.0981(6) 0.0354(4) -0.0023(4) 0.0061(3) -0.0081(4)
As2 0.0468(4) 0.0776(5) 0.0381(4) -0.0057(3) -0.0007(3) 0.0004(3)
As3 0.0451(4) 0.0706(5) 0.0343(4) 0.0013(3) 0.0007(3) -0.0002(3)
As4 0.0455(4) 0.0978(6) 0.0532(5) -0.0070(4) -0.0035(3) 0.0008(4)
As5 0.0507(5) 0.0977(6) 0.0494(4) 0.0088(4) 0.0057(3) -0.0150(4)
C1 0.082(5) 0.109(6) 0.062(5) -0.019(4) 0.026(4) -0.017(4)
C2 0.132(9) 0.167(10) 0.135(9) 0.034(7) 0.086(8) 0.014(7)
C3 0.148(10) 0.156(10) 0.190(12) -0.004(8) 0.119(10) -0.009(7)
C4 0.096(7) 0.147(9) 0.154(10) -0.048(7) 0.060(7) -0.019(6)
C5 0.092(7) 0.177(10) 0.142(10) -0.021(7) 0.045(7) 0.011(7)
C6 0.098(7) 0.135(8) 0.092(7) -0.010(5) 0.030(5) 0.002(5)
C7 0.058(4) 0.078(4) 0.032(3) -0.005(3) 0.008(3) 0.002(3)
C8 0.047(4) 0.082(4) 0.034(3) -0.007(3) 0.007(3) -0.002(3)
C9 0.074(5) 0.079(4) 0.034(3) -0.009(3) 0.000(3) 0.005(3)
C10 0.093(5) 0.073(4) 0.043(4) -0.005(4) 0.008(3) 0.015(4)
C11 0.084(5) 0.073(5) 0.043(4) -0.009(3) 0.016(3) -0.009(4)
C12 0.064(4) 0.073(5) 0.038(3) -0.008(3) 0.010(3) -0.008(3)
C13 0.060(4) 0.080(5) 0.041(4) -0.018(4) 0.015(3) -0.010(4)
C14 0.050(4) 0.097(5) 0.063(4) -0.011(4) 0.005(3) 0.007(4)
C15 0.058(4) 0.107(5) 0.062(4) -0.024(4) 0.000(4) 0.006(4)
C16 0.077(6) 0.140(7) 0.080(6) -0.051(5) -0.004(5) -0.005(6)
C17 0.086(6) 0.119(6) 0.128(7) -0.062(6) 0.006(6) -0.009(6)
C18 0.116(8) 0.092(6) 0.134(7) -0.036(5) 0.008(7) -0.002(6)
C19 0.096(6) 0.087(5) 0.080(5) -0.009(4) -0.003(5) -0.002(5)
C20 0.060(4) 0.081(5) 0.039(3) 0.007(3) 0.002(3) -0.003(3)
C21 0.071(4) 0.075(4) 0.038(3) -0.002(3) 0.006(3) -0.004(3)
C22 0.091(5) 0.080(5) 0.039(4) -0.005(4) 0.002(4) -0.006(4)
C23 0.111(6) 0.086(6) 0.085(6) -0.002(5) 0.008(5) 0.011(4)
C24 0.089(6) 0.080(5) 0.135(8) -0.009(6) -0.007(6) 0.014(4)
C25 0.071(5) 0.077(5) 0.105(6) -0.004(5) -0.004(5) 0.009(4)
C26 0.042(4) 0.104(5) 0.058(4) -0.021(4) -0.002(3) -0.001(4)
C27 0.046(4) 0.104(5) 0.061(4) -0.007(4) 0.001(3) 0.009(4)
C28 0.061(5) 0.107(5) 0.079(5) -0.029(4) -0.012(4) -0.004(4)
C29 0.088(6) 0.086(5) 0.098(6) -0.035(4) -0.010(5) -0.007(5)
C30 0.085(6) 0.082(5) 0.091(5) -0.012(4) -0.019(5) -0.013(5)
C31 0.060(5) 0.078(5) 0.071(5) -0.013(4) -0.008(4) -0.003(4)
C32 0.056(4) 0.084(5) 0.050(4) 0.000(4) 0.001(3) -0.013(4)
C33 0.046(4) 0.144(7) 0.068(5) -0.014(5) 0.000(3) -0.002(4)
C34 0.115(9) 0.181(10) 0.195(13) -0.042(9) 0.096(8) -0.012(8)
C35 0.136(11) 0.222(12) 0.204(14) -0.019(11) 0.112(10) -0.006(10)
C36 0.096(8) 0.215(11) 0.107(8) 0.017(8) 0.027(6) -0.025(8)
C37 0.083(7) 0.179(9) 0.081(6) 0.024(6) -0.001(5) -0.028(6)
C38 0.083(6) 0.135(7) 0.070(5) 0.006(5) 0.003(4) -0.021(5)
C39 0.057(5) 0.158(8) 0.046(4) 0.024(4) 0.009(3) -0.018(5)
C40 0.104(8) 0.235(11) 0.135(10) -0.063(9) 0.067(7) -0.045(8)
C41 0.120(10) 0.297(15) 0.178(13) -0.061(12) 0.079(9) -0.013(9)
C42 0.078(7) 0.307(16) 0.097(8) 0.061(9) 0.034(6) 0.009(8)
C43 0.058(6) 0.253(12) 0.125(10) 0.079(8) 0.013(5) -0.022(7)
C44 0.055(5) 0.186(9) 0.132(9) 0.050(7) 0.003(5) -0.027(5)
K1 0.0558(12) 0.0789(15) 0.0465(11) 0.000 0.0011(9) 0.000
Mn2 0.0454(6) 0.0848(8) 0.0402(6) -0.0078(5) -0.0018(4) -0.0046(5)
Mn3 0.0421(6) 0.0728(7) 0.0361(5) -0.0009(5) 0.0020(4) -0.0056(5)
Mn4 0.0450(6) 0.0751(7) 0.0365(5) 0.0046(5) 0.0041(4) -0.0051(5)
N1 0.055(3) 0.070(4) 0.036(3) -0.008(3) 0.009(2) 0.002(3)
N2 0.047(3) 0.095(5) 0.054(4) -0.012(3) -0.003(3) -0.007(3)
O1 0.089(4) 0.130(5) 0.046(3) 0.014(3) -0.007(3) -0.010(3)
O2 0.059(3) 0.087(3) 0.036(2) 0.008(2) 0.005(2) 0.003(2)
O3 0.067(3) 0.085(3) 0.041(2) -0.013(2) -0.004(2) 0.003(2)
O4 0.044(2) 0.072(3) 0.038(2) -0.005(2) 0.0007(18) 0.004(2)
O5 0.050(3) 0.076(3) 0.043(2) -0.009(2) 0.002(2) -0.001(2)
O6 0.053(3) 0.081(4) 0.046(3) -0.009(2) 0.006(2) -0.007(2)
O7 0.076(4) 0.086(4) 0.064(3) -0.024(3) 0.013(3) -0.019(3)
O8 0.043(2) 0.088(3) 0.039(2) -0.009(2) 0.0003(18) 0.001(2)
O9 0.041(2) 0.082(3) 0.041(2) 0.000(2) 0.0028(18) 0.002(2)
O10 0.046(3) 0.086(3) 0.039(2) -0.001(2) -0.0031(19) -0.004(2)
O11 0.046(2) 0.077(3) 0.037(2) 0.008(2) 0.0015(18) -0.001(2)
O12 0.051(3) 0.075(3) 0.035(2) -0.006(2) -0.0051(18) 0.007(2)
O13 0.044(2) 0.069(3) 0.038(2) 0.002(2) -0.0008(18) -0.003(2)
O14 0.064(3) 0.096(4) 0.045(3) -0.009(3) -0.001(2) -0.003(3)
O15 0.070(4) 0.150(6) 0.051(3) -0.033(3) -0.007(3) -0.007(3)
O16 0.049(3) 0.078(3) 0.041(2) -0.006(2) -0.0051(19) -0.011(2)
O17 0.097(4) 0.084(4) 0.063(3) -0.005(3) 0.003(3) -0.028(3)
O18 0.046(3) 0.094(4) 0.054(3) -0.008(3) -0.007(2) -0.006(2)
O19 0.048(3) 0.077(3) 0.045(2) -0.002(2) -0.002(2) -0.001(2)
O20 0.076(4) 0.124(5) 0.081(4) 0.007(4) -0.017(3) 0.016(3)
O21 0.043(3) 0.095(4) 0.053(3) 0.006(3) 0.006(2) -0.007(2)
O22 0.048(3) 0.094(4) 0.047(3) 0.004(2) 0.008(2) -0.010(2)
O23 0.081(4) 0.093(4) 0.069(3) 0.011(3) 0.000(3) -0.026(3)
O24 0.048(2) 0.069(3) 0.041(2) 0.005(2) 0.0041(19) -0.007(2)
O25 0.087(4) 0.086(4) 0.099(4) 0.025(3) 0.026(3) -0.016(3)
Cl1 0.103(3) 0.100(3) 0.078(3) 0.020(2) -0.048(2) -0.032(2)
O2S 0.066(3) 0.099(4) 0.064(3) -0.008(3) 0.005(3) -0.005(3)

loop_
_atom_type_symbol
_atom_type_description
_atom_type_scat_dispersion_real
_atom_type_scat_dispersion_imag
_atom_type_scat_source
C C 0.0181 0.0091 'International Tables Vol C Tables 4.2.6.8 and 6.1.1.4'
H H 0.0000 0.0000 'International Tables Vol C Tables 4.2.6.8 and 6.1.1.4'
N N 0.0311 0.0180 'International Tables Vol C Tables 4.2.6.8 and 6.1.1.4'
O O 0.0492 0.0322 'International Tables Vol C Tables 4.2.6.8 and 6.1.1.4'
Cl Cl 0.3639 0.7018 'International Tables Vol C Tables 4.2.6.8 and 6.1.1.4'
K K 0.3868 1.0657 'International Tables Vol C Tables 4.2.6.8 and 6.1.1.4'
Mn Mn -0.5299 2.8052 'International Tables Vol C Tables 4.2.6.8 and 6.1.1.4'
As As -0.9300 1.0051 'International Tables Vol C Tables 4.2.6.8 and 6.1.1.4'

loop_
_geom_angle_atom_site_label_1
_geom_angle_atom_site_label_2
_geom_angle_atom_site_label_3
_geom_angle
_geom_angle_site_symmetry_1
_geom_angle_site_symmetry_3
O8 Mn1 O11 93.57(19) 2_656 2_656
O8 Mn1 O3 88.89(19) 2_656 .
O11 Mn1 O3 169.43(19) 2_656 .
O8 Mn1 N1 175.5(2) 2_656 .
O11 Mn1 N1 89.06(19) 2_656 .
O3 Mn1 N1 89.2(2) . .
O8 Mn1 O6 99.6(2) 2_656 .
O11 Mn1 O6 93.48(18) 2_656 .
O3 Mn1 O6 96.25(18) . .
N1 Mn1 O6 76.6(2) . .
O8 Mn1 O4 108.85(18) 2_656 .
O11 Mn1 O4 85.87(16) 2_656 .
O3 Mn1 O4 83.61(17) . .
N1 Mn1 O4 74.99(19) . .
O6 Mn1 O4 151.56(19) . .
O2 As1 O3 115.1(2) . .
O2 As1 O1 102.6(3) . .
O3 As1 O1 110.3(3) . .
O2 As1 C1 113.6(3) . .
O3 As1 C1 107.7(3) . .
O1 As1 C1 107.1(3) . .
O8 As2 O10 109.1(2) . .
O8 As2 O9 112.1(2) . .
O10 As2 O9 104.4(2) . .
O8 As2 C14 110.3(2) . .
O10 As2 C14 106.6(2) . .
O9 As2 C14 113.9(2) . .
O13 As3 O11 103.2(2) . .
O13 As3 O12 110.6(2) . .
O11 As3 O12 111.9(2) . .
O13 As3 C20 113.7(2) . .
O11 As3 C20 108.2(2) . .
O12 As3 C20 109.2(2) . .
O13 As3 K1 45.59(14) . .
O11 As3 K1 57.60(14) . .
O12 As3 K1 125.08(16) . .
C20 As3 K1 125.50(14) . .
O19 As4 O18 112.9(2) . .
O19 As4 O20 102.8(3) . .
O18 As4 O20 108.2(3) . .
O19 As4 C33 111.3(2) . .
O18 As4 C33 111.1(3) . .
O20 As4 C33 110.2(3) . .
O21 As5 O22 112.6(2) . .
O21 As5 O23 109.4(2) . .
O22 As5 O23 109.5(3) . .
O21 As5 C39 107.2(3) . .
O22 As5 C39 109.5(2) . .
O23 As5 C39 108.5(3) . .
C2 C1 C6 121.6 . .
C2 C1 As1 118.6(4) . .
C6 C1 As1 119.8(4) . .
C1 C2 C3 118.6 . .
C1 C2 H2A 120.7 . .
C3 C2 H2A 120.7 . .
C4 C3 C2 120.3 . .
C4 C3 H3A 119.9 . .
C2 C3 H3A 119.9 . .
C3 C4 C5 120.8 . .
C3 C4 H4A 119.6 . .
C5 C4 H4A 119.6 . .
C4 C5 C6 119.7 . .
C4 C5 H5A 120.2 . .
C6 C5 H5A 120.2 . .
C5 C6 C1 119.2 . .
C5 C6 H6A 120.4 . .
C1 C6 H6A 120.4 . .
N1 C7 C9 120.5(7) . .
N1 C7 C8 113.8(6) . .
C9 C7 C8 125.7(6) . .
O5 C8 O4 126.6(7) . .
O5 C8 C7 117.3(6) . .
O4 C8 C7 116.1(6) . .
C7 C9 C10 118.3(7) . .
C7 C9 H9A 120.9 . .
C10 C9 H9A 120.9 . .
C9 C10 C11 120.8(7) . .
C9 C10 H10A 119.6 . .
C11 C10 H10A 119.6 . .
C12 C11 C10 117.0(7) . .
C12 C11 H11A 121.5 . .
C10 C11 H11A 121.5 . .
N1 C12 C11 122.4(7) . .
N1 C12 C13 113.0(7) . .
C11 C12 C13 124.6(7) . .
O7 C13 O6 126.5(7) . .
O7 C13 C12 117.8(7) . .
O6 C13 C12 115.7(6) . .
C15 C14 C19 121.6 . .
C15 C14 As2 120.7(3) . .
C19 C14 As2 117.5(3) . .
C14 C15 C16 118.6 . .
C14 C15 H15A 120.7 . .
C16 C15 H15A 120.7 . .
C17 C16 C15 120.3 . .
C17 C16 H16A 119.9 . .
C15 C16 H16A 119.9 . .
C16 C17 C18 120.7 . .
C16 C17 H17A 119.6 . .
C18 C17 H17A 119.6 . .
C17 C18 C19 119.7 . .
C17 C18 H18A 120.2 . .
C19 C18 H18A 120.2 . .
C18 C19 C14 119.2 . .
C18 C19 H19A 120.4 . .
C14 C19 H19A 120.4 . .
C21 C20 C25 121.6 . .
C21 C20 As3 117.2(3) . .
C25 C20 As3 121.1(3) . .
C20 C21 C22 118.6 . .
C20 C21 H21A 120.7 . .
C22 C21 H21A 120.7 . .
C23 C22 C21 120.2 . .
C23 C22 H22A 119.9 . .
C21 C22 H22A 119.9 . .
C22 C23 C24 120.8 . .
C22 C23 H23A 119.6 . .
C24 C23 H23A 119.6 . .
C23 C24 C25 119.7 . .
C23 C24 H24A 120.2 . .
C25 C24 H24A 120.2 . .
C24 C25 C20 119.2 . .
C24 C25 H25A 120.4 . .
C20 C25 H25A 120.4 . .
N2 C26 C28 120.0(8) . .
N2 C26 C27 112.6(7) . .
C28 C26 C27 127.3(8) . .
O14 C27 O15 127.6(8) . .
O14 C27 C26 117.0(7) . .
O15 C27 C26 115.4(8) . .
C29 C28 C26 119.6(8) . .
C29 C28 H28A 120.2 . .
C26 C28 H28A 120.2 . .
C28 C29 C30 120.3(9) . .
C28 C29 H29A 119.9 . .
C30 C29 H29A 119.9 . .
C29 C30 C31 117.9(9) . .
C29 C30 H30A 121.1 . .
C31 C30 H30A 121.1 . .
N2 C31 C30 121.2(8) . .
N2 C31 C32 114.1(7) . .
C30 C31 C32 124.7(8) . .
O17 C32 O16 127.8(7) . .
O17 C32 C31 116.7(7) . .
O16 C32 C31 115.5(7) . .
C34 C33 C38 121.6 . .
C34 C33 As4 118.6(4) . .
C38 C33 As4 119.8(4) . .
C33 C34 C35 118.5 . .
C33 C34 H34A 120.7 . .
C35 C34 H34A 120.7 . .
C36 C35 C34 120.3 . .
C36 C35 H35A 119.9 . .
C34 C35 H35A 119.9 . .
C35 C36 C37 120.7 . .
C35 C36 H36A 119.6 . .
C37 C36 H36A 119.6 . .
C36 C37 C38 119.7 . .
C36 C37 H37A 120.2 . .
C38 C37 H37A 120.2 . .
C37 C38 C33 119.2 . .
C37 C38 H38A 120.4 . .
C33 C38 H38A 120.4 . .
C40 C39 C44 121.6 . .
C40 C39 As5 118.5(4) . .
C44 C39 As5 119.9(4) . .
C39 C40 C41 118.6 . .
C39 C40 H40A 120.7 . .
C41 C40 H40A 120.7 . .
C42 C41 C40 120.3 . .
C42 C41 H41A 119.9 . .
C40 C41 H41A 119.9 . .
C41 C42 C43 120.7 . .
C41 C42 H42A 119.6 . .
C43 C42 H42A 119.6 . .
C42 C43 C44 119.7 . .
C42 C43 H43A 120.2 . .
C44 C43 H43A 120.2 . .
C43 C44 C39 119.2 . .
C43 C44 H44A 120.4 . .
C39 C44 H44A 120.4 . .
O13 K1 O13 130.2(2) 2_656 .
O13 K1 O2S 78.28(14) 2_656 2_656
O13 K1 O2S 151.51(16) . 2_656
O13 K1 O2S 151.51(16) 2_656 .
O13 K1 O2S 78.27(14) . .
O2S K1 O2S 73.3(2) 2_656 .
O13 K1 O9 98.16(11) 2_656 2_656
O13 K1 O9 97.65(12) . 2_656
O2S K1 O9 74.22(14) 2_656 2_656
O2S K1 O9 75.38(14) . 2_656
O13 K1 O9 97.65(12) 2_656 .
O13 K1 O9 98.16(11) . .
O2S K1 O9 75.38(14) 2_656 .
O2S K1 O9 74.22(14) . .
O9 K1 O9 141.86(19) 2_656 .
O13 K1 O11 93.35(13) 2_656 .
O13 K1 O11 53.69(12) . .
O2S K1 O11 137.04(13) 2_656 .
O2S K1 O11 106.59(13) . .
O9 K1 O11 148.54(12) 2_656 .
O9 K1 O11 63.97(12) . .
O13 K1 O11 53.69(12) 2_656 2_656
O13 K1 O11 93.35(13) . 2_656
O2S K1 O11 106.59(13) 2_656 2_656
O2S K1 O11 137.04(13) . 2_656
O9 K1 O11 63.97(12) 2_656 2_656
O9 K1 O11 148.54(13) . 2_656
O11 K1 O11 101.33(18) . 2_656
O13 K1 O24 143.31(11) 2_656 .
O13 K1 O24 51.96(11) . .
O2S K1 O24 106.35(14) 2_656 .
O2S K1 O24 50.55(13) . .
O9 K1 O24 51.16(10) 2_656 .
O9 K1 O24 118.89(11) . .
O11 K1 O24 105.02(11) . .
O11 K1 O24 91.16(11) 2_656 .
O13 K1 O24 51.96(11) 2_656 2_656
O13 K1 O24 143.31(11) . 2_656
O2S K1 O24 50.55(13) 2_656 2_656
O2S K1 O24 106.35(14) . 2_656
O9 K1 O24 118.89(11) 2_656 2_656
O9 K1 O24 51.16(10) . 2_656
O11 K1 O24 91.17(11) . 2_656
O11 K1 O24 105.02(11) 2_656 2_656
O24 K1 O24 154.53(17) . 2_656
O13 K1 As3 26.13(9) 2_656 2_656
O13 K1 As3 113.82(11) . 2_656
O2S K1 As3 92.16(11) 2_656 2_656
O2S K1 As3 154.66(11) . 2_656
O9 K1 As3 80.80(8) 2_656 2_656
O9 K1 As3 122.90(8) . 2_656
O11 K1 As3 98.22(10) . 2_656
O11 K1 As3 27.56(8) 2_656 2_656
O24 K1 As3 118.10(8) . 2_656
O24 K1 As3 77.74(7) 2_656 2_656
O13 K1 As3 113.82(11) 2_656 .
O13 K1 As3 26.13(9) . .
O2S K1 As3 154.66(11) 2_656 .
O2S K1 As3 92.16(11) . .
O9 K1 As3 122.90(8) 2_656 .
O9 K1 As3 80.81(8) . .
O11 K1 As3 27.56(8) . .
O11 K1 As3 98.21(10) 2_656 .
O24 K1 As3 77.73(7) . .
O24 K1 As3 118.11(8) 2_656 .
As3 K1 As3 108.17(6) 2_656 .
O12 Mn2 O18 90.2(2) . .
O12 Mn2 O10 93.96(19) . .
O18 Mn2 O10 166.2(2) . .
O12 Mn2 N2 171.7(2) . .
O18 Mn2 N2 90.0(2) . .
O10 Mn2 N2 87.8(2) . .
O12 Mn2 O14 94.5(2) . .
O18 Mn2 O14 95.58(19) . .
O10 Mn2 O14 97.21(19) . .
N2 Mn2 O14 77.1(2) . .
O12 Mn2 O16 113.69(17) . .
O18 Mn2 O16 83.00(19) . .
O10 Mn2 O16 83.26(17) . .
N2 Mn2 O16 74.6(2) . .
O14 Mn2 O16 151.7(2) . .
O21 Mn3 O13 177.5(2) . .
O21 Mn3 O19 89.6(2) . .
O13 Mn3 O19 90.41(18) . .
O21 Mn3 O24 91.04(19) . .
O13 Mn3 O24 89.20(18) . .
O19 Mn3 O24 173.22(19) . .
O21 Mn3 O5 90.87(19) . .
O13 Mn3 O5 86.63(17) . .
O19 Mn3 O5 88.75(18) . .
O24 Mn3 O5 97.99(17) . .
O21 Mn3 O16 91.56(19) . .
O13 Mn3 O16 90.93(17) . .
O19 Mn3 O16 86.98(18) . .
O24 Mn3 O16 86.26(17) . .
O5 Mn3 O16 175.07(17) . .
O21 Mn3 K1 145.27(15) . .
O13 Mn3 K1 34.93(13) . .
O19 Mn3 K1 125.00(14) . .
O24 Mn3 K1 54.27(12) . .
O5 Mn3 K1 92.26(12) . .
O16 Mn3 K1 88.18(11) . .
O2 Mn4 O22 89.31(19) . .
O2 Mn4 O9 90.76(18) . 2_656
O22 Mn4 O9 178.9(2) . 2_656
O2 Mn4 O24 175.0(2) . .
O22 Mn4 O24 89.57(18) . .
O9 Mn4 O24 90.44(18) 2_656 .
O2 Mn4 O4 88.62(18) . .
O22 Mn4 O4 95.07(19) . .
O9 Mn4 O4 86.02(18) 2_656 .
O24 Mn4 O4 86.59(16) . .
O2 Mn4 O25 94.3(2) . .
O22 Mn4 O25 90.6(2) . .
O9 Mn4 O25 88.3(2) 2_656 .
O24 Mn4 O25 90.6(2) . .
O4 Mn4 O25 173.63(18) . .
O2 Mn4 K1 126.37(14) . .
O22 Mn4 K1 138.65(14) . .
O9 Mn4 K1 41.80(12) 2_656 .
O24 Mn4 K1 52.93(12) . .
O4 Mn4 K1 68.95(11) . .
O25 Mn4 K1 104.83(15) . .
C12 N1 C7 121.0(6) . .
C12 N1 Mn1 118.8(5) . .
C7 N1 Mn1 119.9(5) . .
C31 N2 C26 121.1(7) . .
C31 N2 Mn2 120.8(5) . .
C26 N2 Mn2 117.8(6) . .
As1 O2 Mn4 132.4(3) . .
As1 O3 Mn1 120.4(3) . .
C8 O4 Mn1 114.9(4) . .
C8 O4 Mn4 133.4(4) . .
Mn1 O4 Mn4 111.58(18) . .
C8 O5 Mn3 121.8(4) . .
C13 O6 Mn1 115.9(4) . .
As2 O8 Mn1 120.6(2) . 2_656
As2 O9 Mn4 125.0(2) . 2_656
As2 O9 K1 114.37(19) . .
Mn4 O9 K1 112.58(17) 2_656 .
As2 O10 Mn2 128.6(2) . .
As3 O11 Mn1 129.0(2) . 2_656
As3 O11 K1 94.85(16) . .
Mn1 O11 K1 128.78(19) 2_656 .
As3 O12 Mn2 120.4(2) . .
As3 O13 Mn3 129.2(2) . .
As3 O13 K1 108.28(19) . .
Mn3 O13 K1 121.38(19) . .
C27 O14 Mn2 115.1(5) . .
C32 O16 Mn2 114.5(4) . .
C32 O16 Mn3 138.7(4) . .
Mn2 O16 Mn3 106.7(2) . .
As4 O18 Mn2 120.9(2) . .
As4 O19 Mn3 129.0(3) . .
As5 O21 Mn3 123.3(3) . .
As5 O22 Mn4 123.0(3) . .
Mn4 O24 Mn3 129.2(2) . .
Mn4 O24 K1 99.48(15) . .
Mn3 O24 K1 97.46(15) . .

loop_
_geom_bond_atom_site_label_1
_geom_bond_atom_site_label_2
_geom_bond_distance
_geom_bond_site_symmetry_2
Mn1 O8 1.899(5) 2_656
Mn1 O11 1.925(4) 2_656
Mn1 O3 1.953(5) .
Mn1 N1 2.028(6) .
Mn1 O6 2.155(5) .
Mn1 O4 2.238(4) .
As1 O2 1.661(5) .
As1 O3 1.663(5) .
As1 O1 1.715(5) .
As1 C1 1.883(4) .
As2 O8 1.670(5) .
As2 O10 1.687(4) .
As2 O9 1.688(4) .
As2 C14 1.903(4) .
As3 O13 1.685(4) .
As3 O11 1.687(4) .
As3 O12 1.695(4) .
As3 C20 1.905(4) .
As3 K1 3.6328(15) .
As4 O19 1.672(4) .
As4 O18 1.683(5) .
As4 O20 1.711(6) .
As4 C33 1.901(5) .
As5 O21 1.670(5) .
As5 O22 1.681(4) .
As5 O23 1.706(6) .
As5 C39 1.888(5) .
C1 C2 1.3904 .
C1 C6 1.3914 .
C2 C3 1.3922 .
C2 H2A 0.9500 .
C3 C4 1.3865 .
C3 H3A 0.9500 .
C4 C5 1.3876 .
C4 H4A 0.9500 .
C5 C6 1.3909 .
C5 H5A 0.9500 .
C6 H6A 0.9500 .
C7 N1 1.357(8) .
C7 C9 1.382(10) .
C7 C8 1.496(10) .
C8 O5 1.245(7) .
C8 O4 1.264(8) .
C9 C10 1.399(10) .
C9 H9A 0.9500 .
C10 C11 1.405(10) .
C10 H10A 0.9500 .
C11 C12 1.378(10) .
C11 H11A 0.9500 .
C12 N1 1.336(8) .
C12 C13 1.523(10) .
C13 O7 1.250(8) .
C13 O6 1.262(9) .
C14 C15 1.3904 .
C14 C19 1.3914 .
C15 C16 1.3921 .
C15 H15A 0.9500 .
C16 C17 1.3864 .
C16 H16A 0.9500 .
C17 C18 1.3877 .
C17 H17A 0.9500 .
C18 C19 1.3906 .
C18 H18A 0.9500 .
C19 H19A 0.9500 .
C20 C21 1.3905 .
C20 C25 1.3915 .
C21 C22 1.3923 .
C21 H21A 0.9500 .
C22 C23 1.3868 .
C22 H22A 0.9500 .
C23 C24 1.3875 .
C23 H23A 0.9500 .
C24 C25 1.3910 .
C24 H24A 0.9500 .
C25 H25A 0.9500 .
C26 N2 1.364(9) .
C26 C28 1.374(11) .
C26 C27 1.497(11) .
C27 O14 1.259(9) .
C27 O15 1.265(9) .
C28 C29 1.372(13) .
C28 H28A 0.9500 .
C29 C30 1.384(12) .
C29 H29A 0.9500 .
C30 C31 1.402(11) .
C30 H30A 0.9500 .
C31 N2 1.317(10) .
C31 C32 1.519(10) .
C32 O17 1.247(9) .
C32 O16 1.251(9) .
C33 C34 1.3906 .
C33 C38 1.3913 .
C34 C35 1.3923 .
C34 H34A 0.9500 .
C35 C36 1.3866 .
C35 H35A 0.9500 .
C36 C37 1.3876 .
C36 H36A 0.9500 .
C37 C38 1.3910 .
C37 H37A 0.9500 .
C38 H38A 0.9500 .
C39 C40 1.3902 .
C39 C44 1.3916 .
C40 C41 1.3923 .
C40 H40A 0.9500 .
C41 C42 1.3865 .
C41 H41A 0.9500 .
C42 C43 1.3879 .
C42 H42A 0.9500 .
C43 C44 1.3908 .
C43 H43A 0.9500 .
C44 H44A 0.9500 .
K1 O13 2.733(4) 2_656
K1 O13 2.733(4) .
K1 O2S 2.793(6) 2_656
K1 O2S 2.793(6) .
K1 O9 2.977(4) 2_656
K1 O9 2.977(4) .
K1 O11 3.078(4) .
K1 O11 3.078(4) 2_656
K1 O24 3.336(4) .
K1 O24 3.336(4) 2_656
K1 As3 3.6328(15) 2_656
Mn2 O12 1.890(5) .
Mn2 O18 1.928(5) .
Mn2 O10 1.941(4) .
Mn2 N2 2.021(6) .
Mn2 O14 2.147(5) .
Mn2 O16 2.255(4) .
Mn3 O21 1.891(4) .
Mn3 O13 1.917(4) .
Mn3 O19 1.927(4) .
Mn3 O24 1.946(4) .
Mn3 O5 2.223(4) .
Mn3 O16 2.309(5) .
Mn4 O2 1.911(4) .
Mn4 O22 1.911(5) .
Mn4 O9 1.931(4) 2_656
Mn4 O24 1.936(4) .
Mn4 O4 2.247(5) .
Mn4 O25 2.261(6) .
O8 Mn1 1.899(5) 2_656
O9 Mn4 1.931(4) 2_656
O11 Mn1 1.925(4) 2_656

loop_
_geom_hbond_atom_site_label_D
_geom_hbond_atom_site_label_H
_geom_hbond_atom_site_label_A
_geom_hbond_distance_DH
_geom_hbond_distance_HA
_geom_hbond_distance_DA
_geom_hbond_angle_DHA
_geom_hbond_site_symmetry_A
C11 H11A O3 0.95 2.44 3.296(9) 150 5_667
C15 H15A O1 0.95 2.60 3.341(8) 135 2_656
C25 H25A O20 0.95 2.58 3.519(7) 170 .
C28 H28A O18 0.95 2.44 3.217(9) 139 7_556
C38 H38A O15 0.95 2.43 3.212(8) 140 7_556

loop_
_geom_torsion_atom_site_label_1
_geom_torsion_atom_site_label_2
_geom_torsion_atom_site_label_3
_geom_torsion_atom_site_label_4
_geom_torsion
_geom_torsion_site_symmetry_4
O2 As1 C1 C2 77.8(4) .
O3 As1 C1 C2 -153.4(4) .
O1 As1 C1 C2 -34.7(4) .
O2 As1 C1 C6 -102.4(4) .
O3 As1 C1 C6 26.4(5) .
O1 As1 C1 C6 145.1(4) .
C6 C1 C2 C3 0.7 .
As1 C1 C2 C3 -179.5(5) .
C1 C2 C3 C4 0.0 .
C2 C3 C4 C5 -1.3 .
C3 C4 C5 C6 1.8 .
C4 C5 C6 C1 -1.1 .
C2 C1 C6 C5 -0.2 .
As1 C1 C6 C5 -180.0(5) .
N1 C7 C8 O5 -177.0(5) .
C9 C7 C8 O5 2.4(9) .
N1 C7 C8 O4 2.0(8) .
C9 C7 C8 O4 -178.6(6) .
N1 C7 C9 C10 0.9(9) .
C8 C7 C9 C10 -178.4(6) .
C7 C9 C10 C11 0.3(10) .
C9 C10 C11 C12 0.1(10) .
C10 C11 C12 N1 -1.8(10) .
C10 C11 C12 C13 177.1(6) .
N1 C12 C13 O7 -178.0(6) .
C11 C12 C13 O7 3.0(10) .
N1 C12 C13 O6 0.4(8) .
C11 C12 C13 O6 -178.6(6) .
C19 C14 C15 C16 0.7 .
As2 C14 C15 C16 -173.6(4) .
C14 C15 C16 C17 0.0 .
C15 C16 C17 C18 -1.3 .
C16 C17 C18 C19 1.9 .
C17 C18 C19 C14 -1.1 .
C15 C14 C19 C18 -0.2 .
As2 C14 C19 C18 174.4(4) .
C25 C20 C21 C22 0.7 .
As3 C20 C21 C22 177.0(3) .
C20 C21 C22 C23 0.0 .
C21 C22 C23 C24 -1.3 .
C22 C23 C24 C25 1.9 .
C23 C24 C25 C20 -1.1 .
C21 C20 C25 C24 -0.2 .
As3 C20 C25 C24 -176.3(4) .
N2 C26 C27 O14 6.7(9) .
C28 C26 C27 O14 -170.9(7) .
N2 C26 C27 O15 -173.2(6) .
C28 C26 C27 O15 9.1(11) .
N2 C26 C28 C29 0.5(12) .
C27 C26 C28 C29 178.0(8) .
C26 C28 C29 C30 0.0(13) .
C28 C29 C30 C31 -0.5(13) .
C29 C30 C31 N2 0.5(12) .
C29 C30 C31 C32 -179.9(8) .
N2 C31 C32 O17 174.3(7) .
C30 C31 C32 O17 -5.3(12) .
N2 C31 C32 O16 -4.5(10) .
C30 C31 C32 O16 175.9(7) .
C38 C33 C34 C35 0.7 .
As4 C33 C34 C35 -176.6(4) .
C33 C34 C35 C36 0.0 .
C34 C35 C36 C37 -1.3 .
C35 C36 C37 C38 1.9 .
C36 C37 C38 C33 -1.1 .
C34 C33 C38 C37 -0.1 .
As4 C33 C38 C37 177.1(5) .
O21 As5 C39 C40 -70.9(4) .
O22 As5 C39 C40 51.6(4) .
O23 As5 C39 C40 171.1(4) .
O21 As5 C39 C44 106.9(4) .
O22 As5 C39 C44 -130.6(4) .
O23 As5 C39 C44 -11.1(5) .
C44 C39 C40 C41 0.7 .
As5 C39 C40 C41 178.5(4) .
C39 C40 C41 C42 0.0 .
C40 C41 C42 C43 -1.3 .
C41 C42 C43 C44 1.9 .
C42 C43 C44 C39 -1.1 .
C40 C39 C44 C43 -0.1 .
As5 C39 C44 C43 -177.9(4) .
C11 C12 N1 C7 3.1(9) .
C13 C12 N1 C7 -175.9(5) .
C11 C12 N1 Mn1 177.4(5) .
C13 C12 N1 Mn1 -1.7(7) .
C9 C7 N1 C12 -2.6(9) .
C8 C7 N1 C12 176.8(5) .
C9 C7 N1 Mn1 -176.8(5) .
C8 C7 N1 Mn1 2.6(7) .
C30 C31 N2 C26 0.0(11) .
C32 C31 N2 C26 -179.6(6) .
C30 C31 N2 Mn2 -172.6(6) .
C32 C31 N2 Mn2 7.8(9) .
C28 C26 N2 C31 -0.5(11) .
C27 C26 N2 C31 -178.4(6) .
C28 C26 N2 Mn2 172.2(5) .
C27 C26 N2 Mn2 -5.6(8) .
O3 As1 O2 Mn4 -52.2(4) .
O1 As1 O2 Mn4 -172.1(3) .
C1 As1 O2 Mn4 72.7(4) .
O2 As1 O3 Mn1 -11.3(4) .
O1 As1 O3 Mn1 104.2(3) .
C1 As1 O3 Mn1 -139.2(3) .
O5 C8 O4 Mn1 173.8(5) .
C7 C8 O4 Mn1 -5.0(6) .
O5 C8 O4 Mn4 -9.9(10) .
C7 C8 O4 Mn4 171.2(4) .
O4 C8 O5 Mn3 -33.8(8) .
C7 C8 O5 Mn3 145.1(4) .
O7 C13 O6 Mn1 179.2(5) .
C12 C13 O6 Mn1 0.9(7) .
O10 As2 O8 Mn1 90.5(3) 2_656
O9 As2 O8 Mn1 -24.7(3) 2_656
C14 As2 O8 Mn1 -152.8(2) 2_656
O8 As2 O9 Mn4 -52.6(4) 2_656
O10 As2 O9 Mn4 -170.6(3) 2_656
C14 As2 O9 Mn4 73.5(4) 2_656
O8 As2 O9 K1 93.7(2) .
O10 As2 O9 K1 -24.3(3) .
C14 As2 O9 K1 -140.2(2) .
O8 As2 O10 Mn2 35.9(4) .
O9 As2 O10 Mn2 155.9(3) .
C14 As2 O10 Mn2 -83.2(4) .
O13 As3 O11 Mn1 151.7(3) 2_656
O12 As3 O11 Mn1 32.8(4) 2_656
C20 As3 O11 Mn1 -87.6(3) 2_656
K1 As3 O11 Mn1 151.4(4) 2_656
O13 As3 O11 K1 0.3(2) .
O12 As3 O11 K1 -118.58(19) .
C20 As3 O11 K1 121.04(17) .
O13 As3 O12 Mn2 -26.3(3) .
O11 As3 O12 Mn2 88.1(3) .
C20 As3 O12 Mn2 -152.1(2) .
K1 As3 O12 Mn2 23.2(3) .
O18 Mn2 O12 As3 123.0(3) .
O10 Mn2 O12 As3 -43.8(3) .
O14 Mn2 O12 As3 -141.3(3) .
O16 Mn2 O12 As3 40.6(3) .
O11 As3 O13 Mn3 -168.0(3) .
O12 As3 O13 Mn3 -48.1(4) .
C20 As3 O13 Mn3 75.2(3) .
K1 As3 O13 Mn3 -167.6(4) .
O11 As3 O13 K1 -0.4(2) .
O12 As3 O13 K1 119.4(2) .
C20 As3 O13 K1 -117.3(2) .
O15 C27 O14 Mn2 175.3(6) .
C26 C27 O14 Mn2 -4.6(8) .
O17 C32 O16 Mn2 -179.0(6) .
C31 C32 O16 Mn2 -0.3(8) .
O17 C32 O16 Mn3 2.7(13) .
C31 C32 O16 Mn3 -178.6(4) .
O19 As4 O18 Mn2 3.7(4) .
O20 As4 O18 Mn2 116.8(3) .
C33 As4 O18 Mn2 -122.1(3) .
O18 As4 O19 Mn3 -64.6(4) .
O20 As4 O19 Mn3 179.0(3) .
C33 As4 O19 Mn3 61.1(4) .
O22 As5 O21 Mn3 40.3(4) .
O23 As5 O21 Mn3 -81.7(4) .
C39 As5 O21 Mn3 160.8(3) .
O19 Mn3 O21 As5 -174.6(3) .
O24 Mn3 O21 As5 12.2(3) .
O5 Mn3 O21 As5 -85.8(3) .
O16 Mn3 O21 As5 98.5(3) .
K1 Mn3 O21 As5 9.4(5) .
O21 As5 O22 Mn4 -63.9(4) .
O23 As5 O22 Mn4 58.0(4) .
C39 As5 O22 Mn4 176.9(3) .
